data_4321797
loop_
_publ_author_name
'Jennifer J. Becker'
'Peter S. White'
'Michel R. Gagn\'e'

_publ_section_title
;
 Synthesis and Characterization of Chiral Platinum(II) Sulfonamides:
 (dppe)Pt(NN) and (dppe)Pt(NO) Complexes
;
_journal_name_full 'Inorganic Chemistry'
_journal_page_first 798
_journal_page_last 801
_journal_paper_doi 10.1021/ic981287s
_journal_volume 38
_journal_year 1999
_chemical_formula_moiety 'Pt P2 S C54 H49 O4 N '
_chemical_formula_sum 'C54 H49 N O4 P2 Pt S'
_chemical_formula_weight 1065.07
_chemical_name_systematic 4b
_space_group_IT_number 4
_symmetry_cell_setting monoclinic
_symmetry_space_group_name_Hall 'P 2yb'
_symmetry_space_group_name_H-M 'P 1 21 1'
_cell_angle_alpha 90.0
_cell_angle_beta 106.5230(10)
_cell_angle_gamma 90.0
_cell_formula_units_Z 2
_cell_length_a 8.9041(6)
_cell_length_b 19.6838(12)
_cell_length_c 14.3184(9)
_cell_measurement_reflns_used 8192
_cell_measurement_temperature 293
_cell_measurement_theta_max 25.00
_cell_measurement_theta_min 1.50
_cell_volume 2405.9(3)
_computing_data_reduction 'NRCVAX DATRD2'
_computing_molecular_graphics NRCVAX
_computing_publication_material 'NRCVAX TABLES Jan 94 Version'
_computing_structure_refinement 'NRCVAX LSTSQ'
_computing_structure_solution 'NRCVAX SOLVER'
_diffrn_ambient_temperature 293
_diffrn_measurement_device 'Bruker SMART'
_diffrn_measurement_method 'Omega scan b/P/b        '
_diffrn_radiation_monochromator graphite
_diffrn_radiation_source 'xray tube'
_diffrn_radiation_type 'Molybdenum K\a'
_diffrn_radiation_wavelength 0.70930
_diffrn_reflns_av_R_equivalents 0.033
_diffrn_reflns_limit_h_max 10
_diffrn_reflns_limit_h_min -10
_diffrn_reflns_limit_k_max 23
_diffrn_reflns_limit_k_min -16
_diffrn_reflns_limit_l_max 17
_diffrn_reflns_limit_l_min 0
_diffrn_reflns_number 22905
_diffrn_reflns_theta_max 25.00
_diffrn_reflns_theta_min 0.00
_exptl_absorpt_coefficient_mu 3.06
_exptl_absorpt_correction_T_max 1.0000
_exptl_absorpt_correction_T_min 1.0000
_exptl_absorpt_correction_type none
_exptl_crystal_density_diffrn 1.470
_exptl_crystal_F_000 1070.63
_exptl_crystal_size_max 0.25
_exptl_crystal_size_mid 0.25
_exptl_crystal_size_min 0.10
_refine_diff_density_max 1.83
_refine_diff_density_min -1.38
_refine_ls_abs_structure_Rogers 1.000(0)
_refine_ls_goodness_of_fit_obs 2.07
_refine_ls_matrix_type atomblock
_refine_ls_number_parameters 550
_refine_ls_number_reflns 7573
_refine_ls_R_factor_all 0.039
_refine_ls_R_factor_obs 0.034
_refine_ls_shift/esd_max 0.041
_refine_ls_structure_factor_coef F
_refine_ls_weighting_details 'w = 1/\s^2^(F)'
_refine_ls_weighting_scheme calc
_refine_ls_wR_factor_all 0.045
_refine_ls_wR_factor_obs 0.036
_reflns_number_observed 7573
_reflns_number_total 8530
_reflns_observed_criterion 'Inet > 3.0\s(Inet)'
_cod_data_source_file ic981287s_1.cif
_cod_data_source_block 4b
_cod_depositor_comments
;
The following automatic conversions were performed:

'_refine_ls_weighting_scheme' value '1/\s^2^(F)' was changed to
'calc'. New tag '_refine_ls_weighting_details' was created. The value
of the new tag was set to 'w = 1/\s^2^(F)'.

Automatic conversion script
Id: cif_fix_values 3143 2015-03-26 13:38:13Z robertas 
;
_cod_original_sg_symbol_H-M 'P 21'
_cod_original_formula_sum 'Pt P2 S C54 H49 O4 N '
_cod_database_code 4321797

loop_
_symmetry_equiv_pos_as_xyz
x,y,z
-x,1/2+y,-z

loop_
_atom_site_aniso_label
_atom_site_aniso_U_11
_atom_site_aniso_U_22
_atom_site_aniso_U_33
_atom_site_aniso_U_12
_atom_site_aniso_U_13
_atom_site_aniso_U_23
_atom_site_aniso_type_symbol
Pt1 0.03123(12) 0.01615(11) 0.02567(12) -0.00221(25) 0.00957(8) 0.0015(3) Pt
S1 0.0397(11) 0.0194(9) 0.0287(11) -0.0011(8) 0.0160(9) -0.0017(7) S
P1 0.0315(10) 0.0166(10) 0.0279(11) -0.0012(8) 0.0093(8) 0.0017(8) P
P2 0.0292(7) 0.0191(7) 0.0260(7) -0.0029(17) 0.0088(6) -0.0009(17) P
O1 0.0460(25) 0.013(4) 0.0301(23) -0.004(3) 0.0002(19) -0.001(3) O
C2 0.029(4) 0.018(4) 0.032(4) 0.000(3) 0.007(3) 0.002(3) C
C3 0.039(4) 0.020(4) 0.029(4) -0.002(3) 0.008(3) 0.003(3) C
N4 0.028(3) 0.024(3) 0.021(3) -0.0011(24) 0.0054(25) 0.001(3) N
C5 0.043(5) 0.018(5) 0.037(5) 0.000(4) 0.010(4) -0.005(4) C
C6 0.036(4) 0.023(4) 0.025(4) 0.002(3) 0.003(3) 0.003(3) C
O11 0.052(3) 0.017(3) 0.032(3) -0.006(3) 0.015(3) -0.008(3) O
O12 0.044(3) 0.031(3) 0.044(3) 0.0062(24) 0.022(3) -0.0007(24) O
C11 0.024(4) 0.025(4) 0.038(4) 0.001(3) 0.011(3) -0.001(3) C
C12 0.072(5) 0.036(6) 0.038(4) 0.003(6) 0.001(3) 0.001(5) C
C13 0.083(6) 0.129(14) 0.050(6) 0.000(9) 0.013(5) -0.059(8) C
C14 0.042(5) 0.058(6) 0.036(5) 0.009(4) -0.003(4) -0.004(4) C
C15 0.058(6) 0.061(7) 0.042(5) 0.004(5) -0.006(4) 0.002(5) C
C16 0.046(5) 0.044(6) 0.041(5) 0.009(4) 0.004(4) -0.004(4) C
C21 0.030(4) 0.048(5) 0.031(4) -0.017(4) 0.006(3) -0.006(4) C
C22 0.041(5) 0.088(8) 0.048(6) -0.019(5) 0.018(4) -0.024(5) C
C23 0.049(6) 0.168(13) 0.076(8) -0.028(7) 0.029(6) -0.067(8) C
C24 0.085(9) 0.225(20) 0.056(8) -0.068(11) 0.054(8) -0.055(10) C
C25 0.117(11) 0.163(15) 0.051(7) -0.075(10) 0.045(8) -0.013(8) C
C26 0.083(7) 0.072(7) 0.028(5) -0.036(5) 0.018(5) 0.003(5) C
C31 0.040(5) 0.016(4) 0.028(4) 0.000(3) 0.016(4) -0.002(3) C
C32 0.041(4) 0.023(4) 0.033(4) -0.004(3) 0.009(3) 0.005(3) C
C33 0.043(5) 0.025(4) 0.045(5) -0.003(3) 0.013(4) 0.003(4) C
C34 0.053(5) 0.021(4) 0.028(4) -0.013(3) 0.014(4) -0.004(3) C
C35 0.060(5) 0.014(4) 0.042(5) -0.001(4) 0.021(4) 0.003(3) C
C36 0.038(6) 0.031(6) 0.033(6) 0.000(5) 0.010(5) -0.002(5) C
C37 0.059(5) 0.030(5) 0.036(5) -0.012(4) 0.020(4) 0.007(4) C
C38 0.100(8) 0.107(9) 0.053(6) -0.073(7) 0.009(6) 0.026(6) C
C39 0.066(6) 0.076(7) 0.049(6) -0.027(5) 0.017(5) 0.020(5) C
C40 0.127(11) 0.087(10) 0.135(13) 0.012(8) 0.104(11) 0.065(9) C
C41 0.024(4) 0.024(4) 0.035(5) -0.006(3) 0.007(3) -0.006(3) C
C42 0.055(5) 0.033(5) 0.028(5) 0.008(4) 0.011(4) 0.000(4) C
C43 0.076(6) 0.054(6) 0.033(5) -0.002(5) 0.024(5) -0.007(4) C
C44 0.076(6) 0.039(6) 0.057(6) 0.001(5) 0.034(5) -0.018(5) C
C45 0.067(8) 0.016(5) 0.055(7) -0.003(5) 0.035(6) -0.008(5) C
C46 0.038(5) 0.022(4) 0.048(5) -0.005(3) 0.026(4) 0.000(4) C
C51 0.034(4) 0.019(4) 0.028(4) -0.002(3) 0.017(3) -0.009(3) C
C52 0.034(4) 0.031(4) 0.042(5) -0.006(3) 0.011(4) -0.007(4) C
C53 0.039(5) 0.041(5) 0.055(6) 0.001(4) 0.012(4) 0.000(4) C
C54 0.036(5) 0.036(5) 0.063(6) -0.010(4) 0.025(4) -0.023(4) C
C55 0.047(5) 0.033(5) 0.057(6) -0.006(4) 0.033(5) 0.000(4) C
C56 0.042(5) 0.028(4) 0.051(5) -0.006(3) 0.020(4) 0.001(4) C
C61 0.033(4) 0.019(4) 0.031(4) 0.003(3) 0.014(3) 0.003(3) C
C62 0.032(4) 0.026(4) 0.041(4) -0.007(3) 0.011(3) -0.003(3) C
C63 0.035(4) 0.028(4) 0.062(6) -0.007(3) 0.007(4) 0.004(4) C
C64 0.034(4) 0.036(5) 0.070(6) 0.004(4) 0.019(4) 0.024(5) C
C65 0.044(5) 0.041(5) 0.072(7) 0.013(4) 0.033(5) 0.014(5) C
C66 0.033(4) 0.029(5) 0.049(5) 0.003(3) 0.019(3) 0.002(3) C
C71 0.030(4) 0.020(4) 0.029(4) -0.005(3) 0.008(3) 0.001(3) C
C72 0.037(4) 0.020(6) 0.038(4) -0.004(3) 0.008(3) -0.001(3) C
C73 0.040(4) 0.045(5) 0.029(4) -0.014(3) 0.010(3) -0.006(3) C
C74 0.065(6) 0.045(5) 0.034(5) -0.020(4) 0.026(4) -0.009(4) C
C75 0.049(5) 0.048(5) 0.039(5) 0.009(4) 0.020(4) 0.005(4) C
C76 0.040(4) 0.035(4) 0.030(4) -0.002(3) 0.010(4) 0.002(3) C

loop_
_atom_site_label
_atom_site_fract_x
_atom_site_fract_y
_atom_site_fract_z
_atom_site_U_iso_or_equiv
_atom_site_thermal_displace_type
_atom_site_calc_flag
_atom_site_refinement_flags
_atom_site_type_symbol
Pt1 0.18369(3) 0.34667 0.630169(17) 0.02405(14) Uij ? . Pt
S1 0.16592(20) 0.17799(9) 0.60953(13) 0.0280(10) Uij ? . S
P1 0.21173(21) 0.45677(9) 0.60325(14) 0.0252(11) Uij ? . P
P2 -0.00666(16) 0.34827(19) 0.48930(10) 0.0246(9) Uij ? . P
O1 0.3315(5) 0.3558(4) 0.7674(3) 0.032(3) Uij ? . O
C2 0.3881(8) 0.2919(3) 0.8073(5) 0.027(4) Uij ? . C
C3 0.2614(8) 0.2375(3) 0.7778(5) 0.030(4) Uij ? . C
N4 0.1895(6) 0.2461(3) 0.6713(4) 0.025(3) Uij ? . N
C5 0.0860(11) 0.4774(4) 0.4835(7) 0.033(5) Uij ? . C
C6 -0.0638(8) 0.4373(3) 0.4669(5) 0.029(4) Uij ? . C
O11 0.0831(7) 0.1933(3) 0.5096(4) 0.033(3) Uij ? . O
O12 0.3080(6) 0.13895(24) 0.6255(4) 0.038(3) Uij ? . O
C11 0.4502(8) 0.2955(3) 0.9183(5) 0.029(4) Uij ? . C
C12 0.3923(9) 0.3388(7) 0.9714(5) 0.051(5) Uij ? . C
C13 0.4429(12) 0.3345(9) 1.0786(7) 0.089(9) Uij ? . C
C14 0.5410(10) 0.2890(5) 1.1225(6) 0.048(5) Uij ? . C
C15 0.5983(10) 0.2434(5) 1.0687(6) 0.058(6) Uij ? . C
C16 0.5518(9) 0.2458(4) 0.9677(6) 0.045(5) Uij ? . C
C21 0.1438(8) 0.2384(4) 0.8344(6) 0.037(4) Uij ? . C
C22 0.0222(10) 0.2843(5) 0.8159(6) 0.058(6) Uij ? . C
C23 -0.0785(11) 0.2850(7) 0.8754(9) 0.095(9) Uij ? . C
C24 -0.0574(17) 0.2362(10) 0.9517(10) 0.115(13) Uij ? . C
C25 0.0601(18) 0.1933(8) 0.9661(8) 0.106(11) Uij ? . C
C26 0.1567(11) 0.1924(5) 0.9099(6) 0.061(6) Uij ? . C
C31 0.0414(9) 0.1290(3) 0.6608(5) 0.026(4) Uij ? . C
C32 -0.1125(8) 0.1507(3) 0.6464(5) 0.033(4) Uij ? . C
C33 -0.2086(9) 0.1167(4) 0.6912(6) 0.037(5) Uij ? . C
C34 -0.1574(9) 0.0614(3) 0.7512(5) 0.033(4) Uij ? . C
C35 -0.0035(9) 0.0388(4) 0.7628(6) 0.037(5) Uij ? . C
C36 0.0951(12) 0.0733(5) 0.7174(7) 0.034(6) Uij ? . C
C37 -0.2669(9) 0.0266(4) 0.8027(5) 0.040(5) Uij ? . C
C38 -0.3791(13) -0.0194(6) 0.7303(7) 0.089(8) Uij ? . C
C39 -0.1740(11) -0.0158(5) 0.8873(6) 0.063(6) Uij ? . C
C40 -0.3531(17) 0.0789(7) 0.8448(11) 0.103(11) Uij ? . C
C41 0.1549(7) 0.5143(3) 0.6861(5) 0.028(4) Uij ? . C
C42 0.1319(9) 0.4896(4) 0.7712(6) 0.039(5) Uij ? . C
C43 0.0860(11) 0.5336(5) 0.8355(6) 0.053(6) Uij ? . C
C44 0.0606(11) 0.6027(4) 0.8106(7) 0.054(6) Uij ? . C
C45 0.0839(14) 0.6265(5) 0.7279(9) 0.042(7) Uij ? . C
C46 0.1287(9) 0.5830(4) 0.6640(6) 0.033(5) Uij ? . C
C51 0.4098(8) 0.4830(3) 0.6084(5) 0.025(4) Uij ? . C
C52 0.5344(8) 0.4578(4) 0.6816(6) 0.036(4) Uij ? . C
C53 0.6832(9) 0.4806(4) 0.6896(6) 0.045(5) Uij ? . C
C54 0.7115(8) 0.5270(4) 0.6247(6) 0.042(5) Uij ? . C
C55 0.5889(9) 0.5512(4) 0.5498(6) 0.042(5) Uij ? . C
C56 0.4385(9) 0.5299(4) 0.5410(6) 0.039(5) Uij ? . C
C61 -0.1881(8) 0.3046(3) 0.4893(5) 0.027(4) Uij ? . C
C62 -0.2511(8) 0.2525(4) 0.4275(5) 0.032(4) Uij ? . C
C63 -0.3835(9) 0.2179(4) 0.4370(6) 0.043(5) Uij ? . C
C64 -0.4524(9) 0.2370(4) 0.5062(7) 0.046(5) Uij ? . C
C65 -0.3932(10) 0.2913(4) 0.5683(7) 0.049(5) Uij ? . C
C66 -0.2572(8) 0.3243(3) 0.5614(5) 0.036(4) Uij ? . C
C71 0.0387(7) 0.3260(3) 0.3761(5) 0.027(4) Uij ? . C
C72 -0.0692(7) 0.3345(4) 0.2869(5) 0.032(5) Uij ? . C
C73 -0.0310(9) 0.3214(4) 0.2009(5) 0.038(4) Uij ? . C
C74 0.1171(10) 0.2965(4) 0.2082(6) 0.045(5) Uij ? . C
C75 0.2257(9) 0.2874(4) 0.2958(6) 0.044(5) Uij ? . C
C76 0.1851(8) 0.3022(4) 0.3793(5) 0.035(4) Uij ? . C
C81 0.6155(18) 0.6285(8) 0.8138(11) 0.093(5) Uiso ? . C
C82 0.5457(14) 0.5758(7) 0.8756(10) 0.073(4) Uiso ? . C
C83 0.697(4) 0.4852(19) 0.984(3) 0.133(11) Uiso ? . C
C84 0.5640(24) 0.4874(11) 0.9423(15) 0.059(5) Uiso ? . C
C85 0.7433(9) 0.4452(4) 0.9713(6) 0.0425(20) Uiso ? . C
O86 0.5466(19) 0.5669(9) 0.9185(13) 0.078(5) Uiso ? . O
O87 0.6716(20) 0.5375(9) 0.9399(12) 0.097(5) Uiso ? . O
H2 0.474 0.278 0.783 0.0364 Uiso ? . H
H3 0.312 0.194 0.788 0.0395 Uiso ? . H
H5a 0.136 0.466 0.434 0.0426 Uiso ? . H
H5b 0.063 0.525 0.481 0.0426 Uiso ? . H
H6a -0.120 0.452 0.512 0.0380 Uiso ? . H
H6b -0.129 0.443 0.401 0.0380 Uiso ? . H
H12 0.316 0.372 0.940 0.0584 Uiso ? . H
H13 0.402 0.366 1.116 0.0973 Uiso ? . H
H14 0.573 0.288 1.192 0.0552 Uiso ? . H
H15 0.672 0.210 1.103 0.0638 Uiso ? . H
H16 0.589 0.212 0.931 0.0536 Uiso ? . H
H22 0.009 0.316 0.764 0.0690 Uiso ? . H
H23 -0.163 0.317 0.866 0.1076 Uiso ? . H
H24 -0.124 0.235 0.994 0.1320 Uiso ? . H
H25 0.073 0.161 1.018 0.1202 Uiso ? . H
H26 0.237 0.159 0.921 0.0710 Uiso ? . H
H32 -0.151 0.189 0.605 0.0423 Uiso ? . H
H33 -0.315 0.131 0.680 0.0476 Uiso ? . H
H35 0.031 -0.001 0.802 0.0487 Uiso ? . H
H36 0.202 0.059 0.729 0.0443 Uiso ? . H
H38a -0.441 0.007 0.677 0.0966 Uiso ? . H
H38b -0.318 -0.051 0.706 0.0966 Uiso ? . H
H38c -0.447 -0.043 0.761 0.0966 Uiso ? . H
H39a -0.122 -0.051 0.861 0.0736 Uiso ? . H
H39b -0.097 0.012 0.932 0.0736 Uiso ? . H
H39c -0.241 -0.036 0.921 0.0736 Uiso ? . H
H40a -0.273 0.105 0.890 0.1265 Uiso ? . H
H40b -0.417 0.109 0.797 0.1265 Uiso ? . H
H40c -0.417 0.057 0.879 0.1265 Uiso ? . H
H42 0.145 0.442 0.785 0.0488 Uiso ? . H
H43 0.072 0.517 0.895 0.0643 Uiso ? . H
H44 0.028 0.633 0.853 0.0672 Uiso ? . H
H45 0.067 0.674 0.711 0.0561 Uiso ? . H
H46 0.140 0.599 0.603 0.0461 Uiso ? . H
H52 0.515 0.425 0.726 0.0458 Uiso ? . H
H53 0.768 0.463 0.742 0.0549 Uiso ? . H
H54 0.816 0.542 0.631 0.0546 Uiso ? . H
H55 0.608 0.583 0.504 0.0555 Uiso ? . H
H56 0.354 0.547 0.488 0.0502 Uiso ? . H
H62 -0.204 0.240 0.377 0.0426 Uiso ? . H
H63 -0.427 0.181 0.394 0.0518 Uiso ? . H
H64 -0.542 0.213 0.514 0.0568 Uiso ? . H
H65 -0.445 0.305 0.616 0.0624 Uiso ? . H
H66 -0.214 0.361 0.605 0.0471 Uiso ? . H
H72 -0.173 0.350 0.284 0.0417 Uiso ? . H
H73 -0.104 0.329 0.138 0.0483 Uiso ? . H
H74 0.145 0.285 0.150 0.0578 Uiso ? . H
H75 0.328 0.270 0.299 0.0553 Uiso ? . H
H76 0.263 0.298 0.441 0.0448 Uiso ? . H

loop_
_atom_type_symbol
_atom_type_description
_atom_type_scat_dispersion_real
_atom_type_scat_dispersion_imag
_atom_type_scat_source
Pt ? -1.703 8.391 'International Tables Vol. IV Table 2.2B'
P ? 0.102 0.094 'International Tables Vol. IV Table 2.2B'
S ? 0.125 0.123 'International Tables Vol. IV Table 2.2B'
C ? 0.003 0.002 'International Tables Vol. IV Table 2.2B'
H ? 0.000 0.000 'International Tables Vol. IV Table 2.2B'
O ? 0.011 0.006 'International Tables Vol. IV Table 2.2B'
N ? 0.006 0.003 'International Tables Vol. IV Table 2.2B'

loop_
_geom_angle_atom_site_label_1
_geom_angle_atom_site_label_2
_geom_angle_atom_site_label_3
_geom_angle
_geom_angle_site_symmetry_1
_geom_angle_site_symmetry_2
_geom_angle_site_symmetry_3
_geom_angle_publ_flag
P1 Pt1 P2 85.62(10) ? ? ? ?
P1 Pt1 O1 90.46(20) ? ? ? ?
P1 Pt1 N4 171.32(15) ? ? ? ?
P2 Pt1 O1 169.94(17) ? ? ? ?
P2 Pt1 N4 102.85(18) ? ? ? ?
O1 Pt1 N4 81.5(3) ? ? ? ?
N4 S1 O11 109.0(3) ? ? ? ?
N4 S1 O12 113.0(3) ? ? ? ?
N4 S1 C31 103.2(3) ? ? ? ?
O11 S1 O12 116.6(3) ? ? ? ?
O11 S1 C31 108.6(3) ? ? ? ?
O12 S1 C31 105.5(3) ? ? ? ?
Pt1 P1 C5 108.2(3) ? ? ? ?
Pt1 P1 C41 115.38(24) ? ? ? ?
Pt1 P1 C51 115.08(22) ? ? ? ?
C5 P1 C41 105.5(3) ? ? ? ?
C5 P1 C51 107.9(4) ? ? ? ?
C41 P1 C51 104.1(3) ? ? ? ?
Pt1 P2 C6 105.89(25) ? ? ? ?
Pt1 P2 C61 115.86(23) ? ? ? ?
Pt1 P2 C71 119.57(21) ? ? ? ?
C6 P2 C61 104.4(3) ? ? ? ?
C6 P2 C71 101.2(3) ? ? ? ?
C61 P2 C71 107.7(3) ? ? ? ?
Pt1 O1 C2 111.7(5) ? ? ? ?
O1 C2 C3 111.2(5) ? ? ? ?
O1 C2 C11 111.2(5) ? ? ? ?
C3 C2 C11 110.0(5) ? ? ? ?
C2 C3 N4 105.9(5) ? ? ? ?
C2 C3 C21 114.8(6) ? ? ? ?
N4 C3 C21 113.0(6) ? ? ? ?
Pt1 N4 S1 131.6(3) ? ? ? ?
Pt1 N4 C3 111.8(4) ? ? ? ?
S1 N4 C3 115.2(4) ? ? ? ?
P1 C5 C6 108.3(6) ? ? ? ?
P2 C6 C5 106.5(5) ? ? ? ?
C2 C11 C12 122.4(6) ? ? ? ?
C2 C11 C16 119.3(6) ? ? ? ?
C12 C11 C16 117.4(7) ? ? ? ?
C11 C12 C13 120.1(10) ? ? ? ?
C12 C13 C14 120.9(10) ? ? ? ?
C13 C14 C15 119.4(8) ? ? ? ?
C14 C15 C16 120.9(8) ? ? ? ?
C11 C16 C15 121.1(8) ? ? ? ?
C3 C21 C22 122.5(7) ? ? ? ?
C3 C21 C26 119.9(8) ? ? ? ?
C22 C21 C26 117.6(8) ? ? ? ?
C21 C22 C23 119.5(10) ? ? ? ?
C22 C23 C24 119.5(12) ? ? ? ?
C23 C24 C25 118.6(10) ? ? ? ?
C24 C25 C26 122.3(13) ? ? ? ?
C21 C26 C25 122.4(11) ? ? ? ?
S1 C31 C32 118.4(5) ? ? ? ?
S1 C31 C36 121.7(7) ? ? ? ?
C32 C31 C36 119.8(7) ? ? ? ?
C31 C32 C33 119.8(6) ? ? ? ?
C32 C33 C34 122.2(7) ? ? ? ?
C33 C34 C35 117.5(6) ? ? ? ?
C33 C34 C37 120.4(7) ? ? ? ?
C35 C34 C37 122.0(6) ? ? ? ?
C34 C35 C36 120.5(7) ? ? ? ?
C31 C36 C35 120.2(8) ? ? ? ?
C34 C37 C38 108.7(6) ? ? ? ?
C34 C37 C39 110.6(7) ? ? ? ?
C34 C37 C40 110.5(7) ? ? ? ?
C38 C37 C39 108.9(7) ? ? ? ?
C38 C37 C40 111.7(9) ? ? ? ?
C39 C37 C40 106.4(8) ? ? ? ?
P1 C41 C42 119.7(5) ? ? ? ?
P1 C41 C46 121.2(6) ? ? ? ?
C42 C41 C46 119.1(7) ? ? ? ?
C41 C42 C43 120.2(7) ? ? ? ?
C42 C43 C44 119.0(7) ? ? ? ?
C43 C44 C45 120.4(8) ? ? ? ?
C44 C45 C46 120.5(9) ? ? ? ?
C41 C46 C45 120.7(8) ? ? ? ?
P1 C51 C52 119.3(5) ? ? ? ?
P1 C51 C56 121.3(5) ? ? ? ?
C52 C51 C56 119.3(6) ? ? ? ?
C51 C52 C53 119.6(7) ? ? ? ?
C52 C53 C54 121.2(7) ? ? ? ?
C53 C54 C55 119.9(7) ? ? ? ?
C54 C55 C56 120.0(7) ? ? ? ?
C51 C56 C55 119.9(7) ? ? ? ?
P2 C61 C62 123.5(5) ? ? ? ?
P2 C61 C66 116.3(5) ? ? ? ?
C62 C61 C66 120.0(6) ? ? ? ?
C61 C62 C63 120.2(7) ? ? ? ?
C62 C63 C64 120.3(7) ? ? ? ?
C63 C64 C65 120.6(7) ? ? ? ?
C64 C65 C66 119.3(7) ? ? ? ?
C61 C66 C65 119.5(7) ? ? ? ?
P2 C71 C72 121.4(5) ? ? ? ?
P2 C71 C76 119.8(5) ? ? ? ?
C72 C71 C76 118.7(6) ? ? ? ?
C71 C72 C73 121.2(6) ? ? ? ?
C72 C73 C74 117.9(7) ? ? ? ?
C73 C74 C75 121.9(7) ? ? ? ?
C74 C75 C76 118.8(7) ? ? ? ?
C71 C76 C75 121.6(7) ? ? ? ?
C81 C82 O86 144.3(22) ? ? ? ?
C81 C82 O87 109.8(11) ? ? ? ?
O86 C82 O87 56.4(19) ? ? ? ?
C84 C83 C85 111(3) ? ? ? ?
C84 C83 O87 71(3) ? ? ? ?
C85 C83 O87 130(4) ? ? ? ?
C83 C84 C85 29.7(19) ? ? ? ?
C83 C84 O86 99.7(24) ? ? ? ?
C83 C84 O87 55.2(22) ? ? ? ?
C85 C84 O86 122.9(14) ? ? ? ?
C85 C84 O87 75.6(12) ? ? ? ?
O86 C84 O87 47.4(12) ? ? ? ?
C83 C85 C84 38.3(23) ? ? ? ?
C82 O86 C84 116.7(23) ? ? ? ?
C82 O86 O87 97.7(22) ? ? ? ?
C84 O86 O87 56.9(13) ? ? ? ?
C82 O87 C83 141.4(22) ? ? ? ?
C82 O87 C84 88.3(14) ? ? ? ?
C82 O87 O86 25.9(11) ? ? ? ?
C83 O87 C84 53.1(20) ? ? ? ?
C83 O87 O86 124.4(23) ? ? ? ?
C84 O87 O86 75.8(15) ? ? ? ?

loop_
_geom_bond_atom_site_label_1
_geom_bond_atom_site_label_2
_geom_bond_distance
_geom_bond_site_symmetry_1
_geom_bond_site_symmetry_2
_geom_bond_publ_flag
Pt1 P1 2.2277(18) ? ? ?
Pt1 P2 2.2355(14) ? ? ?
Pt1 O1 2.038(4) ? ? ?
Pt1 N4 2.062(6) ? ? ?
S1 N4 1.587(6) ? ? ?
S1 O11 1.443(6) ? ? ?
S1 O12 1.442(5) ? ? ?
S1 C31 1.778(7) ? ? ?
P1 C5 1.807(10) ? ? ?
P1 C41 1.813(7) ? ? ?
P1 C51 1.819(7) ? ? ?
P2 C6 1.828(7) ? ? ?
P2 C61 1.830(7) ? ? ?
P2 C71 1.833(7) ? ? ?
O1 C2 1.414(10) ? ? ?
C2 C3 1.524(9) ? ? ?
C2 C11 1.528(10) ? ? ?
C3 N4 1.486(9) ? ? ?
C3 C21 1.495(10) ? ? ?
C5 C6 1.509(11) ? ? ?
C11 C12 1.339(13) ? ? ?
C11 C16 1.382(11) ? ? ?
C12 C13 1.474(12) ? ? ?
C13 C14 1.283(18) ? ? ?
C14 C15 1.372(13) ? ? ?
C15 C16 1.387(12) ? ? ?
C21 C22 1.377(13) ? ? ?
C21 C26 1.390(12) ? ? ?
C22 C23 1.402(13) ? ? ?
C23 C24 1.426(25) ? ? ?
C24 C25 1.31(3) ? ? ?
C25 C26 1.335(16) ? ? ?
C31 C32 1.394(10) ? ? ?
C31 C36 1.367(13) ? ? ?
C32 C33 1.378(10) ? ? ?
C33 C34 1.381(10) ? ? ?
C34 C35 1.405(11) ? ? ?
C34 C37 1.542(10) ? ? ?
C35 C36 1.407(13) ? ? ?
C37 C38 1.518(12) ? ? ?
C37 C39 1.509(12) ? ? ?
C37 C40 1.509(16) ? ? ?
C41 C42 1.380(11) ? ? ?
C41 C46 1.392(10) ? ? ?
C42 C43 1.407(11) ? ? ?
C43 C44 1.407(13) ? ? ?
C44 C45 1.344(14) ? ? ?
C45 C46 1.392(13) ? ? ?
C51 C52 1.382(10) ? ? ?
C51 C56 1.411(10) ? ? ?
C52 C53 1.372(10) ? ? ?
C53 C54 1.377(12) ? ? ?
C54 C55 1.379(13) ? ? ?
C55 C56 1.375(10) ? ? ?
C61 C62 1.367(10) ? ? ?
C61 C66 1.399(9) ? ? ?
C62 C63 1.401(10) ? ? ?
C63 C64 1.358(13) ? ? ?
C64 C65 1.394(13) ? ? ?
C65 C66 1.403(10) ? ? ?
C71 C72 1.373(9) ? ? ?
C71 C76 1.373(10) ? ? ?
C72 C73 1.391(10) ? ? ?
C73 C74 1.382(12) ? ? ?
C74 C75 1.361(12) ? ? ?
C75 C76 1.374(10) ? ? ?
C81 C82 1.599(21) ? ? ?
C82 O86 0.637(22) ? ? ?
C82 O87 1.445(23) ? ? ?
C83 C84 1.16(4) ? ? ?
C83 C85 0.93(4) ? ? ?
C83 O87 1.20(4) ? ? ?
C84 C85 1.742(22) ? ? ?
C84 O86 1.60(3) ? ? ?
C84 O87 1.38(3) ? ? ?
O86 O87 1.214(25) ? ? ?
